data_2213693
loop_
_publ_author_name
'Sanchez Ballester, Noelia M.'
'Elsegood, Mark R.J.'
'Smith, Martin B.'

_publ_section_title
;
 A second polymorph of
 [1,3-bis(diphenylphosphino)propane]tetracarbonylmolybdenum(0)
;
_journal_coeditor_code BT2358
_journal_issue 6
_journal_name_full 'Acta Crystallographica Section E'
_journal_page_first m1638
_journal_page_last m1638
_journal_paper_doi 10.1107/S160053680702185X
_journal_volume 63
_journal_year 2007
_chemical_formula_iupac '[Mo (C27 H26 P2) (C1 O1)4]'
_chemical_formula_moiety 'C31 H26 Mo O4 P2'
_chemical_formula_sum 'C31 H26 Mo O4 P2'
_chemical_formula_weight 620.40
_chemical_name_systematic
;
[1,3-bis(diphenylphosphino)propane]tetracarbonylmolybdenum(0)
;
_space_group_IT_number 14
_symmetry_cell_setting monoclinic
_symmetry_space_group_name_Hall '-P 2yn'
_symmetry_space_group_name_H-M 'P 1 21/n 1'
_atom_sites_solution_hydrogens geom
_atom_sites_solution_primary direct
_atom_sites_solution_secondary difmap
_audit_creation_method SHELXL-97
_cell_angle_alpha 90.00
_cell_angle_beta 91.979(2)
_cell_angle_gamma 90.00
_cell_formula_units_Z 4
_cell_length_a 15.5925(6)
_cell_length_b 8.8293(3)
_cell_length_c 21.0760(6)
_cell_measurement_reflns_used 6633
_cell_measurement_temperature 120(2)
_cell_measurement_theta_max 27.48
_cell_measurement_theta_min 2.91
_cell_volume 2899.82(17)
_computing_cell_refinement 'DENZO (Otwinowski & Minor, 1997) and COLLECT'
_computing_data_collection 'COLLECT (Hooft,  1998)'
_computing_data_reduction 'DENZO and COLLECT'
_computing_molecular_graphics SHELXTL
_computing_publication_material 'SHELXTL and local programs'
_computing_structure_refinement SHELXTL
_computing_structure_solution 'SHELXTL (Bruker, 2000)'
_diffrn_ambient_temperature 120(2)
_diffrn_measured_fraction_theta_full 0.989
_diffrn_measured_fraction_theta_max 0.985
_diffrn_measurement_device_type 'Bruker-Nonius 95mm CCD camera on \k-goniostat'
_diffrn_measurement_method '\f and \w'
_diffrn_radiation_monochromator '10cm confocal mirrors'
_diffrn_radiation_source 'Bruker-Nonius FR591 rotating anode'
_diffrn_radiation_type MoK\a
_diffrn_radiation_wavelength 0.71073
_diffrn_reflns_av_R_equivalents 0.0755
_diffrn_reflns_av_sigmaI/netI 0.0568
_diffrn_reflns_limit_h_max 20
_diffrn_reflns_limit_h_min -20
_diffrn_reflns_limit_k_max 11
_diffrn_reflns_limit_k_min -11
_diffrn_reflns_limit_l_max 27
_diffrn_reflns_limit_l_min -27
_diffrn_reflns_number 33177
_diffrn_reflns_theta_full 26.00
_diffrn_reflns_theta_max 27.56
_diffrn_reflns_theta_min 3.01
_diffrn_standards_decay_% 0
_diffrn_standards_number 0
_exptl_absorpt_coefficient_mu 0.596
_exptl_absorpt_correction_T_max 0.982
_exptl_absorpt_correction_T_min 0.965
_exptl_absorpt_correction_type multi-scan
_exptl_absorpt_process_details '(SADABS; Sheldrick, 2003)'
_exptl_crystal_colour colourless
_exptl_crystal_density_diffrn 1.421
_exptl_crystal_density_method 'not measured'
_exptl_crystal_description block
_exptl_crystal_F_000 1264
_exptl_crystal_size_max 0.10
_exptl_crystal_size_mid 0.05
_exptl_crystal_size_min 0.03
_refine_diff_density_max 1.344
_refine_diff_density_min -0.716
_refine_ls_extinction_method none
_refine_ls_goodness_of_fit_ref 1.171
_refine_ls_hydrogen_treatment constr
_refine_ls_matrix_type full
_refine_ls_number_parameters 343
_refine_ls_number_reflns 6604
_refine_ls_number_restraints 0
_refine_ls_restrained_S_all 1.171
_refine_ls_R_factor_all 0.0763
_refine_ls_R_factor_gt 0.0611
_refine_ls_shift/su_max 0.001
_refine_ls_shift/su_mean 0.000
_refine_ls_structure_factor_coef Fsqd
_refine_ls_weighting_details 'calc w=1/[\s^2^(Fo^2^)+15.4402P] where P=(Fo^2^+2Fc^2^)/3'
_refine_ls_weighting_scheme calc
_refine_ls_wR_factor_gt 0.1273
_refine_ls_wR_factor_ref 0.1351
_reflns_number_gt 5497
_reflns_number_total 6604
_reflns_threshold_expression I>2\s(I)
_cod_data_source_file bt2358.cif
_cod_data_source_block I
_cod_original_sg_symbol_H-M 'P 21/n'
_cod_database_code 2213693
_cod_database_fobs_code 2213693

loop_
_symmetry_equiv_pos_as_xyz
'x, y, z'
'-x+1/2, y+1/2, -z+1/2'
'-x, -y, -z'
'x-1/2, -y-1/2, z-1/2'

loop_
_atom_site_type_symbol
_atom_site_label
_atom_site_fract_x
_atom_site_fract_y
_atom_site_fract_z
_atom_site_U_iso_or_equiv
_atom_site_adp_type
_atom_site_calc_flag
_atom_site_refinement_flags
_atom_site_occupancy
Mo Mo1 0.80343(2) 0.83793(4) 0.487754(16) 0.01481(11) Uani d . 1
C C1 0.9296(3) 0.6703(5) 0.3555(2) 0.0186(8) Uani d . 1
C C2 0.9387(3) 0.5816(5) 0.3015(2) 0.0242(10) Uani d . 1
H H2 0.8974 0.5055 0.2916 0.029 Uiso calc R 1
C C3 1.0067(3) 0.6023(6) 0.2622(2) 0.0303(11) Uani d . 1
H H3 1.0117 0.5404 0.2256 0.036 Uiso calc R 1
C C4 1.0675(3) 0.7125(6) 0.2758(2) 0.0287(11) Uani d . 1
H H4 1.1143 0.7271 0.2488 0.034 Uiso calc R 1
C C5 1.0595(3) 0.8013(5) 0.3293(2) 0.0246(10) Uani d . 1
H H5 1.1016 0.8763 0.3392 0.029 Uiso calc R 1
C C6 0.9911(3) 0.7827(5) 0.3685(2) 0.0207(9) Uani d . 1
H H6 0.9858 0.8465 0.4045 0.025 Uiso calc R 1
C C7 0.7567(3) 0.5721(5) 0.3543(2) 0.0184(9) Uani d . 1
C C8 0.7362(3) 0.4209(5) 0.3431(2) 0.0225(9) Uani d . 1
H H8 0.7663 0.3438 0.3661 0.027 Uiso calc R 1
C C9 0.6719(3) 0.3813(6) 0.2986(2) 0.0300(11) Uani d . 1
H H9 0.6579 0.2777 0.2917 0.036 Uiso calc R 1
C C10 0.6289(3) 0.4922(6) 0.2646(2) 0.0315(12) Uani d . 1
H H10 0.5855 0.4651 0.2340 0.038 Uiso calc R 1
C C11 0.6485(3) 0.6432(6) 0.2749(2) 0.0295(11) Uani d . 1
H H11 0.6186 0.7195 0.2513 0.035 Uiso calc R 1
C C12 0.7115(3) 0.6835(5) 0.3196(2) 0.0237(9) Uani d . 1
H H12 0.7243 0.7875 0.3268 0.028 Uiso calc R 1
P P1 0.84233(7) 0.63373(12) 0.41003(5) 0.0155(2) Uani d . 1
C C13 0.8838(3) 0.4563(5) 0.4452(2) 0.0177(8) Uani d . 1
H H13A 0.8924 0.3829 0.4105 0.021 Uiso calc R 1
H H13B 0.9407 0.4771 0.4656 0.021 Uiso calc R 1
C C14 0.8270(3) 0.3816(5) 0.4945(2) 0.0191(9) Uani d . 1
H H14A 0.7668 0.3834 0.4780 0.023 Uiso calc R 1
H H14B 0.8442 0.2742 0.4992 0.023 Uiso calc R 1
C C15 0.8309(3) 0.4562(5) 0.5601(2) 0.0189(9) Uani d . 1
H H15A 0.8920 0.4738 0.5723 0.023 Uiso calc R 1
H H15B 0.8081 0.3834 0.5910 0.023 Uiso calc R 1
P P2 0.77312(7) 0.63617(12) 0.56842(5) 0.0163(2) Uani d . 1
C C16 0.6601(3) 0.5822(5) 0.5736(2) 0.0202(9) Uani d . 1
C C17 0.6009(3) 0.6958(6) 0.5873(2) 0.0298(11) Uani d . 1
H H17 0.6197 0.7978 0.5917 0.036 Uiso calc R 1
C C18 0.5153(3) 0.6608(7) 0.5947(2) 0.0349(12) Uani d . 1
H H18 0.4757 0.7387 0.6041 0.042 Uiso calc R 1
C C19 0.4870(3) 0.5118(7) 0.5882(2) 0.0325(12) Uani d . 1
H H19 0.4283 0.4877 0.5938 0.039 Uiso calc R 1
C C20 0.5442(3) 0.4000(6) 0.5738(2) 0.0301(11) Uani d . 1
H H20 0.5247 0.2987 0.5684 0.036 Uiso calc R 1
C C21 0.6308(3) 0.4339(5) 0.5667(2) 0.0228(9) Uani d . 1
H H21 0.6699 0.3553 0.5573 0.027 Uiso calc R 1
C C22 0.8008(3) 0.6718(5) 0.65245(19) 0.0187(8) Uani d . 1
C C23 0.8620(3) 0.7794(5) 0.6713(2) 0.0235(10) Uani d . 1
H H23 0.8875 0.8415 0.6403 0.028 Uiso calc R 1
C C24 0.8860(3) 0.7965(6) 0.7353(2) 0.0273(10) Uani d . 1
H H24 0.9280 0.8699 0.7474 0.033 Uiso calc R 1
C C25 0.8495(3) 0.7081(6) 0.7811(2) 0.0274(11) Uani d . 1
H H25 0.8659 0.7204 0.8246 0.033 Uiso calc R 1
C C26 0.7884(3) 0.6010(6) 0.7628(2) 0.0283(11) Uani d . 1
H H26 0.7626 0.5397 0.7939 0.034 Uiso calc R 1
C C27 0.7647(3) 0.5830(5) 0.6990(2) 0.0238(10) Uani d . 1
H H27 0.7232 0.5088 0.6871 0.029 Uiso calc R 1
C C28 0.8256(3) 0.9952(5) 0.4224(2) 0.0184(9) Uani d . 1
O O1 0.8362(2) 1.0873(4) 0.38470(15) 0.0285(8) Uani d . 1
C C29 0.9276(3) 0.8437(5) 0.5207(2) 0.0185(8) Uani d . 1
O O2 0.9971(2) 0.8496(4) 0.53965(16) 0.0288(7) Uani d . 1
C C30 0.7700(3) 0.9967(5) 0.5489(2) 0.0202(9) Uani d . 1
O O3 0.7490(2) 1.0904(4) 0.58319(15) 0.0297(8) Uani d . 1
C C31 0.6779(3) 0.8437(5) 0.4551(2) 0.0229(9) Uani d . 1
O O4 0.6091(2) 0.8598(5) 0.43742(18) 0.0382(9) Uani d . 1

loop_
_atom_site_aniso_label
_atom_site_aniso_U_11
_atom_site_aniso_U_22
_atom_site_aniso_U_33
_atom_site_aniso_U_12
_atom_site_aniso_U_13
_atom_site_aniso_U_23
Mo1 0.01750(18) 0.00963(18) 0.01729(18) -0.00135(15) 0.00041(12) -0.00034(14)
C1 0.019(2) 0.015(2) 0.022(2) 0.0007(17) 0.0004(16) 0.0038(17)
C2 0.023(2) 0.020(2) 0.030(2) -0.0005(18) 0.0050(18) -0.0030(18)
C3 0.029(3) 0.030(3) 0.032(3) 0.004(2) 0.010(2) -0.006(2)
C4 0.025(3) 0.029(3) 0.032(3) 0.002(2) 0.010(2) 0.008(2)
C5 0.019(2) 0.020(2) 0.035(3) -0.0004(18) -0.0008(18) 0.0070(19)
C6 0.021(2) 0.016(2) 0.025(2) -0.0005(17) 0.0015(17) 0.0013(17)
C7 0.020(2) 0.016(2) 0.019(2) -0.0021(17) 0.0033(16) -0.0028(16)
C8 0.024(2) 0.018(2) 0.026(2) -0.0045(18) 0.0024(17) -0.0054(18)
C9 0.029(3) 0.030(3) 0.031(3) -0.010(2) 0.001(2) -0.013(2)
C10 0.025(3) 0.043(3) 0.026(2) -0.009(2) -0.0016(19) -0.007(2)
C11 0.031(3) 0.032(3) 0.025(2) 0.000(2) -0.0042(19) 0.005(2)
C12 0.026(2) 0.020(2) 0.025(2) -0.0025(19) -0.0012(18) 0.0013(18)
P1 0.0170(5) 0.0107(5) 0.0190(5) -0.0010(4) 0.0008(4) -0.0002(4)
C13 0.018(2) 0.013(2) 0.022(2) -0.0013(16) 0.0010(16) 0.0005(16)
C14 0.025(2) 0.008(2) 0.025(2) -0.0022(16) 0.0045(17) -0.0011(16)
C15 0.023(2) 0.013(2) 0.021(2) -0.0002(17) 0.0013(16) 0.0029(16)
P2 0.0189(5) 0.0117(5) 0.0182(5) -0.0013(4) 0.0007(4) -0.0002(4)
C16 0.017(2) 0.024(2) 0.020(2) -0.0036(18) 0.0009(16) 0.0048(17)
C17 0.031(3) 0.025(3) 0.034(3) 0.001(2) 0.005(2) -0.002(2)
C18 0.022(2) 0.045(3) 0.038(3) 0.005(2) 0.008(2) 0.003(2)
C19 0.019(2) 0.047(3) 0.032(3) -0.006(2) 0.0029(19) 0.005(2)
C20 0.027(3) 0.032(3) 0.031(3) -0.015(2) 0.000(2) 0.005(2)
C21 0.028(2) 0.018(2) 0.023(2) -0.0052(19) -0.0010(17) 0.0011(17)
C22 0.022(2) 0.013(2) 0.020(2) 0.0055(18) 0.0012(16) -0.0030(16)
C23 0.028(2) 0.016(2) 0.026(2) -0.0014(19) -0.0006(18) -0.0018(18)
C24 0.032(3) 0.021(2) 0.029(2) 0.000(2) -0.0040(19) -0.0054(19)
C25 0.035(3) 0.027(3) 0.019(2) 0.010(2) -0.0027(19) -0.0040(18)
C26 0.035(3) 0.030(3) 0.020(2) 0.004(2) 0.0072(19) 0.0017(19)
C27 0.023(2) 0.024(2) 0.025(2) -0.0018(19) 0.0029(18) -0.0003(18)
C28 0.021(2) 0.015(2) 0.019(2) -0.0014(17) 0.0004(16) -0.0009(16)
O1 0.045(2) 0.0165(17) 0.0241(17) 0.0013(15) 0.0010(14) 0.0027(13)
C29 0.022(2) 0.0091(19) 0.025(2) -0.0034(17) 0.0009(17) 0.0002(16)
O2 0.0236(18) 0.0283(19) 0.0342(18) -0.0024(15) -0.0047(14) 0.0040(15)
C30 0.022(2) 0.016(2) 0.023(2) -0.0033(18) 0.0022(17) 0.0017(17)
O3 0.043(2) 0.0217(18) 0.0245(17) 0.0036(16) 0.0052(15) -0.0011(14)
C31 0.025(2) 0.019(2) 0.025(2) -0.0050(19) -0.0034(17) -0.0011(18)
O4 0.0215(18) 0.046(2) 0.046(2) -0.0021(17) -0.0058(16) 0.0017(18)

loop_
_atom_type_symbol
_atom_type_description
_atom_type_scat_dispersion_real
_atom_type_scat_dispersion_imag
_atom_type_scat_source
C C 0.0033 0.0016 'International Tables Vol C Tables 4.2.6.8 and 6.1.1.4'
H H 0.0000 0.0000 'International Tables Vol C Tables 4.2.6.8 and 6.1.1.4'
O O 0.0106 0.0060 'International Tables Vol C Tables 4.2.6.8 and 6.1.1.4'
P P 0.1023 0.0942 'International Tables Vol C Tables 4.2.6.8 and 6.1.1.4'
Mo Mo -1.6832 0.6857 'International Tables Vol C Tables 4.2.6.8 and 6.1.1.4'

loop_
_geom_angle_atom_site_label_1
_geom_angle_atom_site_label_2
_geom_angle_atom_site_label_3
_geom_angle
C30 Mo1 C28 90.68(17)
C30 Mo1 C29 91.63(18)
C28 Mo1 C29 91.88(17)
C30 Mo1 C31 86.08(19)
C28 Mo1 C31 86.41(18)
C29 Mo1 C31 177.12(17)
C30 Mo1 P2 90.11(13)
C28 Mo1 P2 178.65(13)
C29 Mo1 P2 89.19(12)
C31 Mo1 P2 92.56(13)
C30 Mo1 P1 178.66(13)
C28 Mo1 P1 89.88(13)
C29 Mo1 P1 89.56(12)
C31 Mo1 P1 92.75(13)
P2 Mo1 P1 89.30(4)
C2 C1 C6 118.1(4)
C2 C1 P1 120.7(3)
C6 C1 P1 121.2(3)
C3 C2 C1 121.3(4)
C3 C2 H2 119.4
C1 C2 H2 119.4
C2 C3 C4 120.2(5)
C2 C3 H3 119.9
C4 C3 H3 119.9
C5 C4 C3 119.3(4)
C5 C4 H4 120.4
C3 C4 H4 120.4
C6 C5 C4 120.9(4)
C6 C5 H5 119.5
C4 C5 H5 119.5
C5 C6 C1 120.3(4)
C5 C6 H6 119.9
C1 C6 H6 119.9
C8 C7 C12 118.6(4)
C8 C7 P1 123.5(3)
C12 C7 P1 117.9(3)
C7 C8 C9 120.7(5)
C7 C8 H8 119.7
C9 C8 H8 119.7
C10 C9 C8 119.9(5)
C10 C9 H9 120.0
C8 C9 H9 120.0
C9 C10 C11 120.2(5)
C9 C10 H10 119.9
C11 C10 H10 119.9
C10 C11 C12 120.2(5)
C10 C11 H11 119.9
C12 C11 H11 119.9
C11 C12 C7 120.4(4)
C11 C12 H12 119.8
C7 C12 H12 119.8
C7 P1 C1 100.96(19)
C7 P1 C13 104.1(2)
C1 P1 C13 98.26(19)
C7 P1 Mo1 116.27(14)
C1 P1 Mo1 118.66(15)
C13 P1 Mo1 115.81(14)
C14 C13 P1 115.8(3)
C14 C13 H13A 108.3
P1 C13 H13A 108.3
C14 C13 H13B 108.3
P1 C13 H13B 108.3
H13A C13 H13B 107.4
C15 C14 C13 114.8(4)
C15 C14 H14A 108.6
C13 C14 H14A 108.6
C15 C14 H14B 108.6
C13 C14 H14B 108.6
H14A C14 H14B 107.5
C14 C15 P2 116.9(3)
C14 C15 H15A 108.1
P2 C15 H15A 108.1
C14 C15 H15B 108.1
P2 C15 H15B 108.1
H15A C15 H15B 107.3
C16 P2 C22 100.5(2)
C16 P2 C15 104.9(2)
C22 P2 C15 98.03(19)
C16 P2 Mo1 115.30(14)
C22 P2 Mo1 119.13(15)
C15 P2 Mo1 116.30(14)
C21 C16 C17 118.6(4)
C21 C16 P2 123.5(4)
C17 C16 P2 117.9(4)
C18 C17 C16 120.5(5)
C18 C17 H17 119.7
C16 C17 H17 119.7
C17 C18 C19 120.3(5)
C17 C18 H18 119.9
C19 C18 H18 119.9
C20 C19 C18 119.6(5)
C20 C19 H19 120.2
C18 C19 H19 120.2
C19 C20 C21 120.6(5)
C19 C20 H20 119.7
C21 C20 H20 119.7
C16 C21 C20 120.4(5)
C16 C21 H21 119.8
C20 C21 H21 119.8
C27 C22 C23 118.2(4)
C27 C22 P2 119.8(3)
C23 C22 P2 121.8(3)
C22 C23 C24 120.4(4)
C22 C23 H23 119.8
C24 C23 H23 119.8
C25 C24 C23 120.8(5)
C25 C24 H24 119.6
C23 C24 H24 119.6
C24 C25 C26 119.1(4)
C24 C25 H25 120.5
C26 C25 H25 120.5
C25 C26 C27 120.3(4)
C25 C26 H26 119.9
C27 C26 H26 119.9
C26 C27 C22 121.2(5)
C26 C27 H27 119.4
C22 C27 H27 119.4
O1 C28 Mo1 178.3(4)
O2 C29 Mo1 178.7(4)
O3 C30 Mo1 178.2(4)
O4 C31 Mo1 174.2(4)

loop_
_geom_bond_atom_site_label_1
_geom_bond_atom_site_label_2
_geom_bond_distance
Mo1 C30 1.985(5)
Mo1 C28 1.995(4)
Mo1 C29 2.035(4)
Mo1 C31 2.052(5)
Mo1 P2 2.5185(11)
Mo1 P1 2.5239(11)
C1 C2 1.392(6)
C1 C6 1.401(6)
C1 P1 1.840(4)
C2 C3 1.380(6)
C2 H2 0.9500
C3 C4 1.382(7)
C3 H3 0.9500
C4 C5 1.381(7)
C4 H4 0.9500
C5 C6 1.381(6)
C5 H5 0.9500
C6 H6 0.9500
C7 C8 1.391(6)
C7 C12 1.400(6)
C7 P1 1.831(4)
C8 C9 1.394(6)
C8 H8 0.9500
C9 C10 1.375(8)
C9 H9 0.9500
C10 C11 1.384(7)
C10 H10 0.9500
C11 C12 1.385(7)
C11 H11 0.9500
C12 H12 0.9500
P1 C13 1.841(4)
C13 C14 1.537(6)
C13 H13A 0.9900
C13 H13B 0.9900
C14 C15 1.532(6)
C14 H14A 0.9900
C14 H14B 0.9900
C15 P2 1.838(4)
C15 H15A 0.9900
C15 H15B 0.9900
P2 C16 1.832(4)
P2 C22 1.836(4)
C16 C21 1.393(6)
C16 C17 1.401(7)
C17 C18 1.384(7)
C17 H17 0.9500
C18 C19 1.393(8)
C18 H18 0.9500
C19 C20 1.371(8)
C19 H19 0.9500
C20 C21 1.396(7)
C20 H20 0.9500
C21 H21 0.9500
C22 C27 1.390(6)
C22 C23 1.394(6)
C23 C24 1.396(6)
C23 H23 0.9500
C24 C25 1.381(7)
C24 H24 0.9500
C25 C26 1.388(7)
C25 H25 0.9500
C26 C27 1.389(7)
C26 H26 0.9500
C27 H27 0.9500
C28 O1 1.152(5)
C29 O2 1.143(5)
C30 O3 1.154(5)
C31 O4 1.133(6)

loop_
_geom_torsion_atom_site_label_1
_geom_torsion_atom_site_label_2
_geom_torsion_atom_site_label_3
_geom_torsion_atom_site_label_4
_geom_torsion
C6 C1 C2 C3 0.7(7)
P1 C1 C2 C3 -176.3(4)
C1 C2 C3 C4 0.0(8)
C2 C3 C4 C5 0.1(8)
C3 C4 C5 C6 -0.9(7)
C4 C5 C6 C1 1.6(7)
C2 C1 C6 C5 -1.4(6)
P1 C1 C6 C5 175.5(3)
C12 C7 C8 C9 -0.2(7)
P1 C7 C8 C9 -178.0(3)
C7 C8 C9 C10 0.8(7)
C8 C9 C10 C11 -0.6(8)
C9 C10 C11 C12 -0.1(8)
C10 C11 C12 C7 0.7(7)
C8 C7 C12 C11 -0.6(7)
P1 C7 C12 C11 177.4(4)
C8 C7 P1 C1 99.0(4)
C12 C7 P1 C1 -78.8(4)
C8 C7 P1 C13 -2.5(4)
C12 C7 P1 C13 179.7(3)
C8 C7 P1 Mo1 -131.1(3)
C12 C7 P1 Mo1 51.0(4)
C2 C1 P1 C7 -34.5(4)
C6 C1 P1 C7 148.6(4)
C2 C1 P1 C13 71.7(4)
C6 C1 P1 C13 -105.2(4)
C2 C1 P1 Mo1 -162.8(3)
C6 C1 P1 Mo1 20.3(4)
C28 Mo1 P1 C7 -83.9(2)
C29 Mo1 P1 C7 -175.8(2)
C31 Mo1 P1 C7 2.5(2)
P2 Mo1 P1 C7 95.04(16)
C28 Mo1 P1 C1 36.9(2)
C29 Mo1 P1 C1 -55.0(2)
C31 Mo1 P1 C1 123.3(2)
P2 Mo1 P1 C1 -144.21(16)
C28 Mo1 P1 C13 153.4(2)
C29 Mo1 P1 C13 61.5(2)
C31 Mo1 P1 C13 -120.2(2)
P2 Mo1 P1 C13 -27.70(16)
C7 P1 C13 C14 -75.1(3)
C1 P1 C13 C14 -178.7(3)
Mo1 P1 C13 C14 53.8(3)
P1 C13 C14 C15 -77.1(4)
C13 C14 C15 P2 75.6(4)
C14 C15 P2 C16 77.7(4)
C14 C15 P2 C22 -179.1(3)
C14 C15 P2 Mo1 -50.9(4)
C30 Mo1 P2 C16 81.8(2)
C29 Mo1 P2 C16 173.4(2)
C31 Mo1 P2 C16 -4.3(2)
P1 Mo1 P2 C16 -97.04(17)
C30 Mo1 P2 C22 -37.9(2)
C29 Mo1 P2 C22 53.8(2)
C31 Mo1 P2 C22 -124.0(2)
P1 Mo1 P2 C22 143.33(16)
C30 Mo1 P2 C15 -154.9(2)
C29 Mo1 P2 C15 -63.2(2)
C31 Mo1 P2 C15 119.1(2)
P1 Mo1 P2 C15 26.34(16)
C22 P2 C16 C21 -106.0(4)
C15 P2 C16 C21 -4.7(4)
Mo1 P2 C16 C21 124.6(3)
C22 P2 C16 C17 71.7(4)
C15 P2 C16 C17 173.0(4)
Mo1 P2 C16 C17 -57.7(4)
C21 C16 C17 C18 0.7(7)
P2 C16 C17 C18 -177.1(4)
C16 C17 C18 C19 -0.2(8)
C17 C18 C19 C20 -0.9(8)
C18 C19 C20 C21 1.4(8)
C17 C16 C21 C20 -0.2(7)
P2 C16 C21 C20 177.4(3)
C19 C20 C21 C16 -0.8(7)
C16 P2 C22 C27 35.7(4)
C15 P2 C22 C27 -71.1(4)
Mo1 P2 C22 C27 162.6(3)
C16 P2 C22 C23 -148.8(4)
C15 P2 C22 C23 104.4(4)
Mo1 P2 C22 C23 -21.8(4)
C27 C22 C23 C24 0.1(7)
P2 C22 C23 C24 -175.5(4)
C22 C23 C24 C25 -0.3(7)
C23 C24 C25 C26 0.2(7)
C24 C25 C26 C27 0.2(7)
C25 C26 C27 C22 -0.5(7)
C23 C22 C27 C26 0.3(7)
P2 C22 C27 C26 176.0(4)
